data_1501470
loop_
_publ_author_name
'Kr\"uger, Hannes'
'Kahlenberg, Volker'
'Kaindl, R.'

_publ_section_title
;
 Li2Si3O7: Crystal structure and Raman Spectroscopy
;
_journal_name_full 'Journal of Solid State Chemistry'
_journal_page_first 936
_journal_page_last 942
_journal_volume 180
_journal_year 2007
_chemical_formula_sum 'Li2 O7 Si3'
_chemical_formula_weight 210.13
_chemical_name_systematic ' ?'
_space_group_IT_number 57
_symmetry_cell_setting orthorhombic
_symmetry_Int_Tables_number 57
_symmetry_space_group_name_Hall '-P 2ac 2a'
_symmetry_space_group_name_H-M 'P m c a'
_cell_angle_alpha 90.00
_cell_angle_beta 90.00
_cell_angle_gamma 90.00
_cell_formula_units_Z 4
_cell_length_a 19.648(3)
_cell_length_b 5.9969(8)
_cell_length_c 4.8691(6)
_cell_measurement_reflns_used 3544
_cell_measurement_temperature 298
_cell_measurement_theta_max 29.48
_cell_measurement_theta_min 2.07
_cell_volume 573.71(14)
_computing_cell_refinement 'STOE X-AREA'
_computing_data_collection 'STOE X-AREA'
_computing_data_reduction 'STOE X-RED'
_computing_molecular_graphics 'DRAWxtl5.1 (Finger, Kroeker and Toby, 2005)'
_computing_publication_material '(Jana2000; Petricek and Dusek, 2000)'
_computing_structure_refinement '(Jana2000; Petricek and Dusek, 2000)'
_computing_structure_solution SIR-97
_diffrn_ambient_temperature 298
_diffrn_detector 'image plate (34 cm diameter)'
_diffrn_detector_area_resol_mean 6.67
_diffrn_detector_type STOE
_diffrn_measured_fraction_theta_full 1.00
_diffrn_measurement_details ' 120 frames, detector distance = 100 mm'
_diffrn_measurement_device '2-circle goniometer'
_diffrn_measurement_device_type 'STOE IPDS 2'
_diffrn_measurement_method 'rotation method'
_diffrn_radiation_collimation '0.5 mm diameter, multiple pinhole'
_diffrn_radiation_monochromator 'plane graphite'
_diffrn_radiation_polarisn_norm 0
_diffrn_radiation_type 'Mo K\a'
_diffrn_radiation_wavelength 0.71073
_diffrn_reflns_av_R_equivalents 0.0451
_diffrn_reflns_av_sigmaI/netI 0.0123
_diffrn_reflns_limit_h_max 26
_diffrn_reflns_limit_h_min -26
_diffrn_reflns_limit_k_max 8
_diffrn_reflns_limit_k_min -8
_diffrn_reflns_limit_l_max 6
_diffrn_reflns_limit_l_min -6
_diffrn_reflns_number 4610
_diffrn_reflns_theta_full 29.23
_diffrn_reflns_theta_max 29.23
_diffrn_reflns_theta_min 2.07
_diffrn_source 'sealed X-ray tube, 12 x 0.4 mm long-fine focus'
_diffrn_source_current 40
_diffrn_source_power 2.00
_diffrn_source_voltage 50
_exptl_absorpt_coefficient_mu 0.81
_exptl_absorpt_correction_T_max 0.9833
_exptl_absorpt_correction_T_min 0.8754
_exptl_absorpt_correction_type integration
_exptl_crystal_colour colourless
_exptl_crystal_density_diffrn 2.435
_exptl_crystal_description plate
_exptl_crystal_F_000 416
_exptl_crystal_size_max 0.26
_exptl_crystal_size_mid 0.09
_exptl_crystal_size_min 0.02
_refine_diff_density_max 0.53
_refine_diff_density_min -0.50
_refine_ls_extinction_coef 0.04(2)
_refine_ls_extinction_method 'B-C type 1 Gaussian isotropic (Becker & Coppens, 1974)'
_refine_ls_goodness_of_fit_gt 2.46
_refine_ls_goodness_of_fit_ref 2.34
_refine_ls_number_parameters 59
_refine_ls_number_reflns 803
_refine_ls_R_factor_all 0.0505
_refine_ls_R_factor_gt 0.0350
_refine_ls_shift/su_max 0.0002
_refine_ls_shift/su_mean 0.0000
_refine_ls_structure_factor_coef F
_refine_ls_weighting_details w=1/(\s^2^(F)+0.0001F^2^)
_refine_ls_weighting_scheme sigma
_refine_ls_wR_factor_gt 0.0374
_refine_ls_wR_factor_ref 0.0399
_reflns_number_gt 649
_reflns_number_total 803
_reflns_threshold_expression I>3\s(I)
_cod_data_source_file Li2Si3O7.cif
_cod_data_source_block li2si3o7
_cod_original_cell_volume 573.70(14)
_cod_database_code 1501470

loop_
_symmetry_equiv_pos_site_id
_symmetry_equiv_pos_as_xyz
1 x,y,z
2 1/2-x,y,z
3 x,-y,1/2+z
4 1/2-x,-y,1/2+z
5 -x,-y,-z
6 1/2+x,-y,-z
7 -x,y,1/2-z
8 1/2+x,y,1/2-z

loop_
_atom_site_label
_atom_site_type_symbol
_atom_site_fract_x
_atom_site_fract_y
_atom_site_fract_z
_atom_site_adp_type
_atom_site_U_iso_or_equiv
_atom_site_symmetry_multiplicity
_atom_site_occupancy
_atom_site_calc_flag
_atom_site_refinement_flags
_atom_site_disorder_assembly
_atom_site_disorder_group
Si1 Si 0.25 0.34929(15) 0.57981(18) Uani 0.0123(2) 4 1 d . . .
Si2 Si 0.10440(3) 0.14615(10) 0.55364(12) Uani 0.01098(16) 8 1 d . . .
O1 O 0.05547(8) 0.3389(3) 0.4566(3) Uani 0.0156(4) 8 1 d . . .
O2 O 0.18419(9) 0.2016(3) 0.5144(4) Uani 0.0194(5) 8 1 d . . .
O3 O 0.25 0.4260(4) 0.8970(5) Uani 0.0206(7) 4 1 d . . .
O4 O 0.09068(8) 0.0865(3) 0.8801(3) Uani 0.0141(4) 8 1 d . . .
Li1 Li 0.0440(2) 0.3535(7) 0.0567(9) Uani 0.0190(11) 8 1 d . . .

loop_
_atom_site_aniso_label
_atom_site_aniso_type_symbol
_atom_site_aniso_U_11
_atom_site_aniso_U_22
_atom_site_aniso_U_33
_atom_site_aniso_U_12
_atom_site_aniso_U_13
_atom_site_aniso_U_23
Si1 Si 0.0135(4) 0.0119(4) 0.0115(4) 0 0 -0.0001(3)
Si2 Si 0.0124(3) 0.0101(3) 0.0104(3) -0.0006(2) -0.0002(2) 0.0000(2)
O1 O 0.0190(7) 0.0128(7) 0.0151(7) 0.0020(6) -0.0014(6) 0.0013(7)
O2 O 0.0155(7) 0.0226(9) 0.0201(9) -0.0053(7) 0.0006(6) -0.0024(7)
O3 O 0.0334(13) 0.0161(12) 0.0123(11) 0 0 -0.0001(10)
O4 O 0.0195(7) 0.0119(7) 0.0108(7) 0.0024(6) 0.0011(5) -0.0001(6)
Li1 Li 0.0246(19) 0.0156(18) 0.0169(18) 0.0018(15) -0.0007(15) 0.0011(17)

loop_
_atom_type_symbol
_atom_type_scat_dispersion_real
_atom_type_scat_dispersion_imag
_atom_type_scat_source
Li 0.000 0.000 'International Tables Vol C Tables  4.2.6.8 and 6.1.1.1'
Si 0.082 0.070 'International Tables Vol C Tables  4.2.6.8 and 6.1.1.1'
O 0.011 0.006 'International Tables Vol C Tables  4.2.6.8 and 6.1.1.1'

loop_
_exptl_crystal_face_index_h
_exptl_crystal_face_index_k
_exptl_crystal_face_index_l
_exptl_crystal_face_perp_dist
-1 0 0 0.0150
1 0 0 0.0050
5 6 0 0.0330
3 0 -5 0.1120
2 5 3 0.1020
-3 -4 0 0.0540
-3 0 5 0.1440
-5 -4 3 0.1230

loop_
_geom_angle_atom_site_label_1
_geom_angle_atom_site_label_2
_geom_angle_atom_site_label_3
_geom_angle_site_symmetry_1
_geom_angle_site_symmetry_2
_geom_angle_site_symmetry_3
_geom_angle
_geom_angle_publ_flag
O2 Si1 O2 . . 2_555 107.88(10) yes
O2 Si1 O3 . . . 110.43(9) yes
O2 Si1 O3 . . 3_564 110.63(9) yes
O2 Si1 O2 2_555 . . 107.88(10) yes
O2 Si1 O3 2_555 . . 110.43(9) yes
O2 Si1 O3 2_555 . 3_564 110.63(9) yes
O3 Si1 O3 . . 3_564 106.86(14) yes
O3 Si1 O3 3_564 . . 106.86(14) yes
O1 Si2 O2 . . . 113.96(10) yes
O1 Si2 O4 . . . 110.36(9) yes
O1 Si2 O4 . . 3_554 111.47(9) yes
O2 Si2 O4 . . . 108.50(9) yes
O2 Si2 O4 . . 3_554 105.77(9) yes
O4 Si2 O4 . . 3_554 106.41(9) yes
O4 Si2 O4 3_554 . . 106.41(9) yes
O1 Li1 O1 1_554 . . 168.2(2) yes
O1 Li1 O1 1_554 . 3_564 76.52(15) yes
O1 Li1 O1 1_554 . 7_555 92.43(16) yes
O1 Li1 O4 1_554 . 1_554 61.38(12) yes
O1 Li1 O1 . . 1_554 168.2(2) yes
O1 Li1 O1 . . 3_564 106.3(2) yes
O1 Li1 O1 . . 7_555 98.4(2) yes
O1 Li1 O4 . . 1_554 109.4(2) yes
O1 Li1 O1 3_564 . 1_554 76.52(15) yes
O1 Li1 O1 3_564 . . 106.3(2) yes
O1 Li1 O1 3_564 . 7_555 98.7(2) yes
O1 Li1 O4 3_564 . 1_554 126.5(2) yes
O1 Li1 O1 7_555 . 1_554 92.43(16) yes
O1 Li1 O1 7_555 . . 98.4(2) yes
O1 Li1 O1 7_555 . 3_564 98.7(2) yes
O1 Li1 O4 7_555 . 1_554 113.6(2) yes

loop_
_geom_bond_atom_site_label_1
_geom_bond_atom_site_label_2
_geom_bond_site_symmetry_1
_geom_bond_site_symmetry_2
_geom_bond_distance
_geom_bond_publ_flag
Si1 O2 . . 1.5993(19) yes
Si1 O2 . 2_555 1.5993(19) yes
Si1 O3 . . 1.612(3) yes
Si1 O3 . 3_564 1.615(3) yes
Si2 O1 . . 1.5759(18) yes
Si2 O2 . . 1.6139(19) yes
Si2 O4 . . 1.6515(17) yes
Si2 O4 . 3_554 1.6531(18) yes
Li1 O1 . 1_554 2.932(5) yes
Li1 O1 . . 1.962(5) yes
Li1 O1 . 3_564 1.921(5) yes
Li1 O1 . 7_555 1.957(4) yes
Li1 O4 . 1_554 2.036(5) yes
